data_4346824
loop_
_publ_author_name
'Yan, Zhi-Hao'
'Li, Xiao-Yu'
'Liu, Li-Wei'
'Yu, Si-Qi'
'Wang, Xing-Po'
'Sun, Di'

_publ_section_title
;
 Single-Crystal to Single-Crystal Phase Transition and Segmented
 Thermochromic Luminescence in a Dynamic 3D Interpenetrated Ag(I)
 Coordination Network.
;
_journal_issue 3
_journal_name_full 'Inorganic chemistry'
_journal_page_first 1096
_journal_page_last 1101
_journal_paper_doi 10.1021/acs.inorgchem.5b02200
_journal_volume 55
_journal_year 2016
_chemical_formula_moiety 'C12 H8 Ag2 N2 O4, H2 O'
_chemical_formula_sum 'C12 H10 Ag2 N2 O5'
_chemical_formula_weight 477.96
_space_group_crystal_system orthorhombic
_space_group_IT_number 73
_space_group_name_Hall '-I 2b 2c'
_space_group_name_H-M_alt 'I b c a'
_atom_sites_solution_hydrogens geom
_atom_sites_solution_primary direct
_atom_sites_solution_secondary difmap
_audit_creation_method SHELXL-97
_cell_angle_alpha 90.00
_cell_angle_beta 90.00
_cell_angle_gamma 90.00
_cell_formula_units_Z 16
_cell_length_a 7.2349(5)
_cell_length_b 23.7112(15)
_cell_length_c 30.5299(19)
_cell_measurement_temperature 298(2)
_cell_volume 5237.3(6)
_computing_structure_refinement 'SHELXL-97 (Sheldrick, 1997)'
_computing_structure_solution 'SHELXS-97 (Sheldrick, 1990)'
_diffrn_ambient_temperature 298(2)
_diffrn_measured_fraction_theta_full 0.999
_diffrn_measured_fraction_theta_max 0.999
_diffrn_measurement_device_type 'Bruker Apex II'
_diffrn_radiation_monochromator graphite
_diffrn_radiation_source 'fine-focus sealed tube'
_diffrn_radiation_type MoK\a
_diffrn_radiation_wavelength 0.71073
_diffrn_reflns_av_R_equivalents 0.0280
_diffrn_reflns_av_sigmaI/netI 0.0208
_diffrn_reflns_limit_h_max 8
_diffrn_reflns_limit_h_min -8
_diffrn_reflns_limit_k_max 27
_diffrn_reflns_limit_k_min -28
_diffrn_reflns_limit_l_max 26
_diffrn_reflns_limit_l_min -36
_diffrn_reflns_number 12139
_diffrn_reflns_theta_full 25.00
_diffrn_reflns_theta_max 25.00
_diffrn_reflns_theta_min 1.33
_exptl_absorpt_coefficient_mu 3.014
_exptl_absorpt_correction_T_max 0.5195
_exptl_absorpt_correction_T_min 0.4650
_exptl_absorpt_correction_type multi-scan
_exptl_absorpt_process_details sadabs
_exptl_crystal_colour colorless
_exptl_crystal_density_diffrn 2.425
_exptl_crystal_density_method 'not measured'
_exptl_crystal_description rod
_exptl_crystal_F_000 3680
_exptl_crystal_size_max 0.30
_exptl_crystal_size_mid 0.25
_exptl_crystal_size_min 0.25
_refine_diff_density_max 0.811
_refine_diff_density_min -1.268
_refine_diff_density_rms 0.110
_refine_ls_extinction_method none
_refine_ls_goodness_of_fit_ref 1.060
_refine_ls_hydrogen_treatment constr
_refine_ls_matrix_type full
_refine_ls_number_parameters 190
_refine_ls_number_reflns 2318
_refine_ls_number_restraints 0
_refine_ls_restrained_S_all 1.060
_refine_ls_R_factor_all 0.0415
_refine_ls_R_factor_gt 0.0337
_refine_ls_shift/su_max 0.001
_refine_ls_shift/su_mean 0.000
_refine_ls_structure_factor_coef Fsqd
_refine_ls_weighting_details 'calc w=1/[\s^2^(Fo^2^)+(0.0319P)^2^+30.4360P] where P=(Fo^2^+2Fc^2^)/3'
_refine_ls_weighting_scheme calc
_refine_ls_wR_factor_gt 0.0779
_refine_ls_wR_factor_ref 0.0833
_reflns_number_gt 1935
_reflns_number_total 2318
_reflns_threshold_expression >2sigma(I)
_cod_data_source_file ic5b02200_si_002.cif
_cod_data_source_block p-298K
_cod_depositor_comments
;
The following automatic conversions were performed:

data item '_geom_bond_publ_flag' value 'Y' was changed to 'y' in
accordance with the
/home/saulius/struct/COD-crude-data/automatic-downloads/DataCite-retrospective/ACS/depositions/lib/dictionaries/cif_core.dic
dictionary named 'cif_core.dic' version 2.4.2 last updated on
2011-04-26 (3 times).

Automatic conversion script
Id: cif_fix_values 6909 2019-04-08 15:41:33Z antanas 
;
_cod_database_code 4346824

loop_
_symmetry_equiv_pos_as_xyz
'x, y, z'
'-x+1/2, -y, z+1/2'
'-x, y+1/2, -z+1/2'
'x+1/2, -y+1/2, -z'
'x+1/2, y+1/2, z+1/2'
'-x+1, -y+1/2, z+1'
'-x+1/2, y+1, -z+1'
'x+1, -y+1, -z+1/2'
'-x, -y, -z'
'x-1/2, y, -z-1/2'
'x, -y-1/2, z-1/2'
'-x-1/2, y-1/2, z'
'-x+1/2, -y+1/2, -z+1/2'
'x, y+1/2, -z'
'x+1/2, -y, z'
'-x, y, z+1/2'

loop_
_atom_site_label
_atom_site_type_symbol
_atom_site_fract_x
_atom_site_fract_y
_atom_site_fract_z
_atom_site_U_iso_or_equiv
_atom_site_adp_type
_atom_site_occupancy
_atom_site_symmetry_multiplicity
_atom_site_calc_flag
_atom_site_refinement_flags
Ag1 Ag 0.19517(6) 0.770055(16) 0.290599(12) 0.05117(15) Uani 1 1 d .
Ag2 Ag 0.52360(12) 0.44216(2) 0.483926(15) 0.1020(3) Uani 1 1 d .
O1 O 0.3409(5) 0.69581(15) 0.31393(11) 0.0569(9) Uani 1 1 d .
O2 O 0.4508(5) 0.66791(15) 0.24989(11) 0.0570(9) Uani 1 1 d .
O3 O 0.4746(6) 0.58778(15) 0.44631(11) 0.0593(10) Uani 1 1 d .
O4 O 0.6517(6) 0.51231(17) 0.44193(13) 0.0701(11) Uani 1 1 d .
N1 N 0.1100(6) 0.81285(16) 0.35761(12) 0.0444(9) Uani 1 1 d .
N2 N 0.0227(6) 0.87410(17) 0.43130(13) 0.0496(10) Uani 1 1 d .
C1 C 0.0033(7) 0.85824(19) 0.35575(17) 0.0469(11) Uani 1 1 d .
H1 H -0.0438 0.8700 0.3286 0.056 Uiso 1 1 calc R
C2 C -0.0393(7) 0.8882(2) 0.39250(17) 0.0516(13) Uani 1 1 d .
H2 H -0.1160 0.9200 0.3899 0.062 Uiso 1 1 calc R
C3 C 0.1281(8) 0.8284(2) 0.43294(16) 0.0522(13) Uani 1 1 d .
H3 H 0.1744 0.8166 0.4602 0.063 Uiso 1 1 calc R
C4 C 0.1714(7) 0.7981(2) 0.39676(16) 0.0517(13) Uani 1 1 d .
H4 H 0.2464 0.7659 0.3995 0.062 Uiso 1 1 calc R
C5 C 0.4312(6) 0.6637(2) 0.29035(15) 0.0415(11) Uani 1 1 d .
C6 C 0.5245(6) 0.61473(18) 0.31207(15) 0.0385(10) Uani 1 1 d .
C7 C 0.6317(7) 0.5778(2) 0.28845(17) 0.0491(12) Uani 1 1 d .
H7 H 0.6431 0.5822 0.2580 0.059 Uiso 1 1 calc R
C8 C 0.7227(8) 0.5342(2) 0.30917(18) 0.0547(13) Uani 1 1 d .
H8 H 0.7964 0.5092 0.2929 0.066 Uiso 1 1 calc R
C9 C 0.7057(7) 0.5275(2) 0.35312(18) 0.0501(12) Uani 1 1 d .
H9 H 0.7691 0.4979 0.3671 0.060 Uiso 1 1 calc R
C10 C 0.5967(6) 0.56331(19) 0.37764(15) 0.0410(11) Uani 1 1 d .
C11 C 0.5071(6) 0.60719(18) 0.35659(15) 0.0375(10) Uani 1 1 d .
H11 H 0.4335 0.6322 0.3729 0.045 Uiso 1 1 calc R
C12 C 0.5729(7) 0.5540(2) 0.42550(17) 0.0481(12) Uani 1 1 d .
O1W O 0.3776(7) 0.70413(18) 0.46549(16) 0.0850(13) Uani 1 1 d .
H1WA H 0.4153 0.6771 0.4597 0.102 Uiso 1 1 d R
H1WB H 0.3301 0.7009 0.4907 0.102 Uiso 0.50 1 d PR
H1WC H 0.4403 0.7307 0.4658 0.102 Uiso 0.50 1 d PR

loop_
_atom_site_aniso_label
_atom_site_aniso_U_11
_atom_site_aniso_U_22
_atom_site_aniso_U_33
_atom_site_aniso_U_23
_atom_site_aniso_U_13
_atom_site_aniso_U_12
Ag1 0.0659(3) 0.0495(2) 0.0381(2) 0.00497(15) 0.00268(18) 0.01011(19)
Ag2 0.2135(8) 0.0519(3) 0.0406(3) 0.00039(19) 0.0080(3) -0.0045(4)
O1 0.080(3) 0.051(2) 0.0397(19) 0.0106(16) -0.0001(18) 0.0180(19)
O2 0.070(2) 0.067(2) 0.0340(18) 0.0112(17) 0.0025(17) 0.014(2)
O3 0.090(3) 0.050(2) 0.0370(18) 0.0111(16) -0.0065(19) -0.004(2)
O4 0.080(3) 0.064(3) 0.066(2) 0.033(2) -0.015(2) 0.005(2)
N1 0.055(2) 0.041(2) 0.037(2) 0.0012(17) 0.0025(19) 0.0009(19)
N2 0.063(3) 0.044(2) 0.042(2) -0.0058(18) 0.004(2) -0.009(2)
C1 0.053(3) 0.043(3) 0.045(3) -0.003(2) -0.008(2) 0.001(2)
C2 0.053(3) 0.044(3) 0.057(3) -0.008(2) -0.008(2) 0.003(2)
C3 0.072(3) 0.050(3) 0.035(3) 0.004(2) -0.002(2) -0.002(3)
C4 0.065(3) 0.043(3) 0.047(3) 0.008(2) -0.002(2) 0.007(2)
C5 0.042(2) 0.044(3) 0.039(3) 0.008(2) -0.006(2) -0.006(2)
C6 0.038(2) 0.040(2) 0.037(2) 0.0029(19) -0.0046(19) -0.008(2)
C7 0.051(3) 0.051(3) 0.045(3) 0.001(2) -0.002(2) -0.004(2)
C8 0.057(3) 0.053(3) 0.054(3) -0.006(2) 0.004(3) 0.006(3)
C9 0.045(3) 0.040(3) 0.066(3) 0.006(2) -0.008(2) 0.004(2)
C10 0.040(2) 0.039(2) 0.044(3) 0.008(2) -0.008(2) -0.010(2)
C11 0.037(2) 0.036(2) 0.040(2) 0.0030(19) -0.0040(19) -0.0032(19)
C12 0.057(3) 0.039(3) 0.048(3) 0.011(2) -0.015(2) -0.011(2)
O1W 0.101(3) 0.053(2) 0.101(3) 0.010(2) 0.008(3) 0.004(2)

loop_
_atom_type_symbol
_atom_type_description
_atom_type_scat_dispersion_real
_atom_type_scat_dispersion_imag
_atom_type_scat_source
C C 0.0033 0.0016 'International Tables Vol C Tables 4.2.6.8 and 6.1.1.4'
H H 0.0000 0.0000 'International Tables Vol C Tables 4.2.6.8 and 6.1.1.4'
Ag Ag -0.8971 1.1015 'International Tables Vol C Tables 4.2.6.8 and 6.1.1.4'
N N 0.0061 0.0033 'International Tables Vol C Tables 4.2.6.8 and 6.1.1.4'
O O 0.0106 0.0060 'International Tables Vol C Tables 4.2.6.8 and 6.1.1.4'

loop_
_geom_angle_atom_site_label_1
_geom_angle_atom_site_label_2
_geom_angle_atom_site_label_3
_geom_angle
_geom_angle_site_symmetry_1
_geom_angle_site_symmetry_3
O1 Ag1 O2 164.25(14) . 13_565
O1 Ag1 N1 100.99(14) . .
O2 Ag1 N1 94.25(14) 13_565 .
O1 Ag1 Ag1 82.89(10) . 13_565
O2 Ag1 Ag1 82.18(11) 13_565 13_565
N1 Ag1 Ag1 174.59(10) . 13_565
O1 Ag1 Ag1 101.61(12) . 6_464
O2 Ag1 Ag1 75.97(11) 13_565 6_464
N1 Ag1 Ag1 83.68(10) . 6_464
Ag1 Ag1 Ag1 99.31(3) 13_565 6_464
O3 Ag2 O4 139.16(15) 9_666 .
O3 Ag2 N2 116.19(15) 9_666 12_655
O4 Ag2 N2 100.20(17) . 12_655
O3 Ag2 Ag2 88.79(11) 9_666 9_666
O4 Ag2 Ag2 63.66(12) . 9_666
N2 Ag2 Ag2 150.72(11) 12_655 9_666
C5 O1 Ag1 124.5(3) . .
C5 O2 Ag1 123.9(3) . 13_565
C12 O3 Ag2 106.1(3) . 9_666
C12 O4 Ag2 127.9(4) . .
C4 N1 C1 116.7(4) . .
C4 N1 Ag1 125.5(3) . .
C1 N1 Ag1 117.6(3) . .
C2 N2 C3 116.0(4) . .
C2 N2 Ag2 113.8(3) . 12_665
C3 N2 Ag2 129.1(3) . 12_665
N1 C1 C2 121.3(5) . .
N1 C1 H1 119.4 . .
C2 C1 H1 119.4 . .
N2 C2 C1 122.3(5) . .
N2 C2 H2 118.8 . .
C1 C2 H2 118.8 . .
N2 C3 C4 122.4(5) . .
N2 C3 H3 118.8 . .
C4 C3 H3 118.8 . .
N1 C4 C3 121.3(5) . .
N1 C4 H4 119.4 . .
C3 C4 H4 119.4 . .
O1 C5 O2 126.0(4) . .
O1 C5 C6 117.3(4) . .
O2 C5 C6 116.7(4) . .
C7 C6 C11 119.1(4) . .
C7 C6 C5 121.1(4) . .
C11 C6 C5 119.8(4) . .
C6 C7 C8 120.4(5) . .
C6 C7 H7 119.8 . .
C8 C7 H7 119.8 . .
C9 C8 C7 119.9(5) . .
C9 C8 H8 120.1 . .
C7 C8 H8 120.1 . .
C8 C9 C10 121.1(5) . .
C8 C9 H9 119.5 . .
C10 C9 H9 119.5 . .
C9 C10 C11 118.6(4) . .
C9 C10 C12 120.5(4) . .
C11 C10 C12 120.9(4) . .
C6 C11 C10 120.9(4) . .
C6 C11 H11 119.6 . .
C10 C11 H11 119.6 . .
O3 C12 O4 124.5(5) . .
O3 C12 C10 118.2(4) . .
O4 C12 C10 117.4(5) . .
H1WA O1W H1WB 107.2 . .
H1WA O1W H1WC 120.3 . .
H1WB O1W H1WC 107.4 . .

loop_
_geom_bond_atom_site_label_1
_geom_bond_atom_site_label_2
_geom_bond_distance
_geom_bond_site_symmetry_2
_geom_bond_publ_flag
Ag1 O1 2.172(4) . ?
Ag1 O2 2.193(3) 13_565 ?
Ag1 N1 2.365(4) . ?
Ag1 Ag1 2.7711(18) 13_565 y
Ag1 Ag1 2.980(2) 6_464 y
Ag2 O3 2.245(4) 9_666 ?
Ag2 O4 2.296(4) . ?
Ag2 N2 2.302(4) 12_655 ?
Ag2 Ag2 2.933(2) 9_666 y
O1 C5 1.235(6) . ?
O2 C5 1.248(6) . ?
O2 Ag1 2.193(3) 13_565 ?
O3 C12 1.245(6) . ?
O3 Ag2 2.245(4) 9_666 ?
O4 C12 1.247(6) . ?
N1 C4 1.322(6) . ?
N1 C1 1.326(6) . ?
N2 C2 1.310(7) . ?
N2 C3 1.326(7) . ?
N2 Ag2 2.302(4) 12_665 ?
C1 C2 1.363(7) . ?
C1 H1 0.9400 . ?
C2 H2 0.9400 . ?
C3 C4 1.355(7) . ?
C3 H3 0.9400 . ?
C4 H4 0.9400 . ?
C5 C6 1.497(6) . ?
C6 C7 1.375(7) . ?
C6 C11 1.377(6) . ?
C7 C8 1.379(7) . ?
C7 H7 0.9400 . ?
C8 C9 1.357(8) . ?
C8 H8 0.9400 . ?
C9 C10 1.380(7) . ?
C9 H9 0.9400 . ?
C10 C11 1.384(6) . ?
C10 C12 1.488(7) . ?
C11 H11 0.9400 . ?
O1W H1WA 0.7190 . ?
O1W H1WB 0.8474 . ?
O1W H1WC 0.7761 . ?
